data_7241148
loop_
_publ_author_name
'Che, Weilong'
'Gong, Yanbin'
'Tu, Liangjing'
'Han, Mengmeng'
'Li, Xiaoning'
'Xie, Yujun'
'Li, Zhen'

_publ_section_title
;
 Elucidation of distinct fluorescence and room-temperature phosphorescence
 of organic polymorphs from benzophenone-borate derivatives.
;
_journal_issue 37
_journal_name_full 'Physical chemistry chemical physics : PCCP'
_journal_page_first 21445
_journal_page_last 21452
_journal_paper_doi 10.1039/d0cp02881a
_journal_volume 22
_journal_year 2020
_chemical_formula_moiety 'C19 H21 B O3'
_chemical_formula_sum 'C19 H21 B O3'
_chemical_formula_weight 308.17
_space_group_crystal_system monoclinic
_space_group_IT_number 14
_space_group_name_Hall '-P 2yn'
_space_group_name_H-M_alt 'P 1 21/n 1'
_atom_sites_solution_hydrogens geom
_atom_sites_solution_primary iterative
_audit_creation_date 2020-05-22
_audit_creation_method
;
Olex2 1.2
(compiled 2018.05.29 svn.r3508 for OlexSys, GUI svn.r5506)
;
_audit_update_record
;
2020-05-22 deposited with the CCDC.	2020-08-26 downloaded from the CCDC.
;
_cell_angle_alpha 90
_cell_angle_beta 92.688(3)
_cell_angle_gamma 90
_cell_formula_units_Z 4
_cell_length_a 6.3536(2)
_cell_length_b 11.4414(4)
_cell_length_c 23.5584(9)
_cell_measurement_reflns_used 2557
_cell_measurement_temperature 293(2)
_cell_measurement_theta_max 73.1270
_cell_measurement_theta_min 5.4030
_cell_volume 1710.67(10)
_computing_cell_refinement 'CrysAlisPro 1.171.39.46e (Rigaku OD, 2018)'
_computing_data_collection 'CrysAlisPro 1.171.39.46e (Rigaku OD, 2018)'
_computing_data_reduction 'CrysAlisPro 1.171.39.46e (Rigaku OD, 2018)'
_computing_molecular_graphics 'Olex2 (Dolomanov et al., 2009)'
_computing_publication_material 'Olex2 (Dolomanov et al., 2009)'
_computing_structure_refinement 'ShelXL (Sheldrick, 2015)'
_computing_structure_solution 'olex2.solve (Bourhis et al., 2015)'
_diffrn_ambient_temperature 293(2)
_diffrn_detector 'CCD plate'
_diffrn_detector_area_resol_mean 5.1975
_diffrn_detector_type AtlasS2
_diffrn_measured_fraction_theta_full 0.925
_diffrn_measured_fraction_theta_max 0.935
_diffrn_measurement_details
;
List of Runs (angles in degrees, time in seconds):

  # Type    Start    End  Width  t~exp~   \w     \q     \k     \f   Frames
#--------------------------------------------------------------------------
  1  \w   -101.00 -19.00   1.00    1.34    --  -40.87 -57.00 120.00   82
  2  \w   -106.00 -62.00   1.00    1.34    --  -40.87-148.00 164.00   44
  3  \w      2.00  59.00   1.00    1.34    --   40.87 -57.00 -60.00   57
  4  \w     82.00 116.00   1.00    5.35    --  105.32-125.00-120.00   34
  5  \w     32.00 104.00   1.00    5.35    --  105.32-125.00  60.00   72
  6  \w    136.00 168.00   1.00    5.35    --  105.32 125.00 -60.00   32
  7  \w     63.00 128.00   1.00    5.35    --  105.32 -30.00  60.00   65
  8  \w     96.00 174.00   1.00    5.35    --  105.32 125.00-120.00   78
  9  \w    149.00 174.00   1.00    5.35    --  105.32 125.00  30.00   25
 10  \w     79.00 158.00   1.00    5.35    --  105.32  45.00 -60.00   79
;
_diffrn_measurement_device 'four-circle diffractometer'
_diffrn_measurement_device_type 'CCD Area Detector'
_diffrn_measurement_method '\w scans'
_diffrn_orient_matrix_type 'CrysAlisPro convention (1999,Acta A55,543-557)'
_diffrn_orient_matrix_UB_11 0.0309053000
_diffrn_orient_matrix_UB_12 -0.1328544000
_diffrn_orient_matrix_UB_13 0.0072112000
_diffrn_orient_matrix_UB_21 -0.0754645000
_diffrn_orient_matrix_UB_22 -0.0188054000
_diffrn_orient_matrix_UB_23 -0.0624394000
_diffrn_orient_matrix_UB_31 0.2284965000
_diffrn_orient_matrix_UB_32 0.0118161000
_diffrn_orient_matrix_UB_33 -0.0183385000
_diffrn_radiation_monochromator mirror
_diffrn_radiation_probe x-ray
_diffrn_radiation_type CuK\a
_diffrn_radiation_wavelength 1.54184
_diffrn_reflns_av_R_equivalents 0.0184
_diffrn_reflns_av_unetI/netI 0.0242
_diffrn_reflns_Laue_measured_fraction_full 0.925
_diffrn_reflns_Laue_measured_fraction_max 0.935
_diffrn_reflns_limit_h_max 7
_diffrn_reflns_limit_h_min -6
_diffrn_reflns_limit_k_max 13
_diffrn_reflns_limit_k_min -13
_diffrn_reflns_limit_l_max 20
_diffrn_reflns_limit_l_min -28
_diffrn_reflns_number 5525
_diffrn_reflns_point_group_measured_fraction_full 0.925
_diffrn_reflns_point_group_measured_fraction_max 0.935
_diffrn_reflns_theta_full 67.684
_diffrn_reflns_theta_max 67.069
_diffrn_reflns_theta_min 3.757
_diffrn_source 'micro-focus sealed X-ray tube'
_diffrn_source_type 'SuperNova (Cu) X-ray Source'
_exptl_absorpt_coefficient_mu 0.626
_exptl_absorpt_correction_T_max 1.00000
_exptl_absorpt_correction_T_min 0.73554
_exptl_absorpt_correction_type none
_exptl_absorpt_process_details
;
CrysAlisPro 1.171.39.46e (Rigaku Oxford Diffraction, 2018)
Empirical absorption correction using spherical harmonics,
 implemented in SCALE3 ABSPACK scaling algorithm.
;
_exptl_crystal_colour 'clear light colourless'
_exptl_crystal_colour_lustre clear
_exptl_crystal_colour_modifier light
_exptl_crystal_colour_primary colourless
_exptl_crystal_density_diffrn 1.197
_exptl_crystal_description block
_exptl_crystal_F_000 656
_exptl_crystal_size_max 0.31
_exptl_crystal_size_mid 0.28
_exptl_crystal_size_min 0.23
_refine_diff_density_max 0.643
_refine_diff_density_min -0.316
_refine_diff_density_rms 0.060
_refine_ls_extinction_method none
_refine_ls_goodness_of_fit_ref 1.037
_refine_ls_hydrogen_treatment constr
_refine_ls_matrix_type full
_refine_ls_number_parameters 212
_refine_ls_number_reflns 2875
_refine_ls_number_restraints 2
_refine_ls_restrained_S_all 1.036
_refine_ls_R_factor_all 0.0828
_refine_ls_R_factor_gt 0.0742
_refine_ls_shift/su_max 0.001
_refine_ls_shift/su_mean 0.000
_refine_ls_structure_factor_coef Fsqd
_refine_ls_weighting_details
;
 w=1/[\s^2^(Fo^2^)+(0.1069P)^2^+1.0856P]
 where P=(Fo^2^+2Fc^2^)/3
;
_refine_ls_weighting_scheme calc
_refine_ls_wR_factor_gt 0.1977
_refine_ls_wR_factor_ref 0.2074
_reflns_Friedel_coverage 0.000
_reflns_number_gt 2459
_reflns_number_total 2875
_reflns_threshold_expression 'I > 2\s(I)'
_cod_data_source_file d0cp02881a2.cif
_cod_data_source_block jianweipengsuanzhi
_cod_depositor_comments 'Adding full bibliography for 7241148--7241151.cif.'
_cod_database_code 7241148
_shelxl_version_number 2013-2
_chemical_oxdiff_formula 'C19 H21 B O3'
_shelx_space_group_comment
;
The symmetry employed for this shelxl refinement is uniquely defined
by the following loop, which should always be used as a source of
symmetry information in preference to the above space-group names.
They are only intended as comments.
;
_shelx_estimated_absorpt_t_max 0.869
_shelx_estimated_absorpt_t_min 0.830
_reflns_odcompleteness_completeness 93.14
_reflns_odcompleteness_iscentric 1
_reflns_odcompleteness_theta 66.97
_olex2_refinement_description
;
1. Fixed Uiso
 At 1.2 times of:
  All C(H) groups
 At 1.5 times of:
  All C(H,H,H) groups
2. Rigid bond restraints
 C19, C22
 with sigma for 1-2 distances of 0.0002 and sigma for 1-3 distances of 0.0002
 C16, C23
 with sigma for 1-2 distances of 0.0002 and sigma for 1-3 distances of 0.0002
3.a Aromatic/amide H refined with riding coordinates:
 C4(H4), C7(H7), C8(H8), C9(H9), C10(H10), C14(H14), C15(H15), C17(H17),
 C18(H18)
3.b Idealised Me refined as rotating group:
 C20(H20A,H20B,H20C), C21(H21A,H21B,H21C), C22(H22A,H22B,H22C), C23(H23A,H23B,
 H23C)
;
_olex2_submission_special_instructions 'No special instructions were received'
_oxdiff_exptl_absorpt_empirical_details
;
Empirical correction (ABSPACK) includes:
- Absorption correction using spherical harmonics
- Frame scaling
;
_oxdiff_exptl_absorpt_empirical_full_max 2.057
_oxdiff_exptl_absorpt_empirical_full_min 0.621

loop_
_space_group_symop_operation_xyz
'x, y, z'
'-x+1/2, y+1/2, -z+1/2'
'-x, -y, -z'
'x-1/2, -y-1/2, z-1/2'

loop_
_atom_site_label
_atom_site_type_symbol
_atom_site_fract_x
_atom_site_fract_y
_atom_site_fract_z
_atom_site_U_iso_or_equiv
_atom_site_adp_type
_atom_site_occupancy
_atom_site_site_symmetry_order
_atom_site_calc_flag
_atom_site_refinement_flags_posn
_atom_site_refinement_flags_adp
_atom_site_refinement_flags_occupancy
_atom_site_disorder_assembly
_atom_site_disorder_group
C1 C 0.8532(4) 0.9667(2) 0.08990(9) 0.0422(5) Uani 1 1 d . . . . .
O2 O 0.8637(3) 0.56511(18) 0.17130(10) 0.0731(7) Uani 1 1 d . . . . .
C3 C 0.8388(4) 0.7742(2) 0.13357(10) 0.0457(6) Uani 1 1 d . . . . .
C4 C 0.9462(4) 0.8767(2) 0.12245(9) 0.0436(6) Uani 1 1 d . . . . .
H4 H 1.0838 0.8858 0.1371 0.052 Uiso 1 1 calc R . . . .
O5 O 1.1282(3) 0.68545(18) 0.19982(10) 0.0754(7) Uani 1 1 d . . . . .
C6 C 0.8875(4) 1.1812(2) 0.05472(10) 0.0454(6) Uani 1 1 d . . . . .
C7 C 0.6477(4) 0.9527(2) 0.06849(10) 0.0491(6) Uani 1 1 d . . . . .
H7 H 0.5833 1.0119 0.0469 0.059 Uiso 1 1 calc R . . . .
C8 C 0.5381(4) 0.8515(3) 0.07894(12) 0.0569(7) Uani 1 1 d . . . . .
H8 H 0.4002 0.8428 0.0645 0.068 Uiso 1 1 calc R . . . .
C9 C 0.6327(4) 0.7628(2) 0.11086(12) 0.0545(6) Uani 1 1 d . . . . .
H9 H 0.5579 0.6946 0.1173 0.065 Uiso 1 1 calc R . . . .
C10 C 0.9944(4) 1.2450(2) 0.01509(11) 0.0501(6) Uani 1 1 d . . . . .
H10 H 1.1214 1.2170 0.0024 0.060 Uiso 1 1 calc R . . . .
C11 C 0.9851(4) 1.0698(2) 0.07578(11) 0.0490(6) Uani 1 1 d . . . . .
B12 B 0.9454(5) 0.6733(3) 0.16906(11) 0.0462(6) Uani 1 1 d . . . . .
O13 O 1.1763(3) 1.0626(2) 0.08004(13) 0.0879(8) Uani 1 1 d . . . . .
C14 C 0.6996(5) 1.2247(3) 0.07373(13) 0.0630(8) Uani 1 1 d . . . . .
H14 H 0.6258 1.1830 0.1002 0.076 Uiso 1 1 calc R . . . .
C15 C 0.9146(5) 1.3491(3) -0.00559(13) 0.0642(8) Uani 1 1 d . . . . .
H15 H 0.9859 1.3903 -0.0328 0.077 Uiso 1 1 calc R . . . .
C16 C 1.0248(5) 0.4910(3) 0.19904(15) 0.0713(8) Uani 1 1 d . U . . .
C17 C 0.7307(6) 1.3919(3) 0.01371(18) 0.0820(10) Uani 1 1 d . . . . .
H17 H 0.6786 1.4630 0.0001 0.098 Uiso 1 1 calc R . . . .
C18 C 0.6219(6) 1.3307(3) 0.05311(17) 0.0818(10) Uani 1 1 d . . . . .
H18 H 0.4964 1.3602 0.0659 0.098 Uiso 1 1 calc R . . . .
C19 C 1.1513(5) 0.5793(3) 0.23466(14) 0.0702(8) Uani 1 1 d . U . . .
C20 C 1.3800(5) 0.5576(4) 0.24715(17) 0.0859(11) Uani 1 1 d . . . . .
H20A H 1.4525 0.5577 0.2123 0.129 Uiso 1 1 calc GR . . . .
H20B H 1.3983 0.4831 0.2655 0.129 Uiso 1 1 calc GR . . . .
H20C H 1.4366 0.6180 0.2717 0.129 Uiso 1 1 calc GR . . . .
C21 C 0.9219(6) 0.3936(3) 0.2292(2) 0.0903(12) Uani 1 1 d . . . . .
H21A H 0.8276 0.4251 0.2560 0.135 Uiso 1 1 calc GR . . . .
H21B H 1.0276 0.3471 0.2490 0.135 Uiso 1 1 calc GR . . . .
H21C H 0.8442 0.3457 0.2021 0.135 Uiso 1 1 calc GR . . . .
C22 C 1.0344(9) 0.6007(4) 0.29129(15) 0.1072(15) Uani 1 1 d . U . . .
H22A H 1.0988 0.6652 0.3115 0.161 Uiso 1 1 calc GR . . . .
H22B H 1.0443 0.5318 0.3145 0.161 Uiso 1 1 calc GR . . . .
H22C H 0.8888 0.6182 0.2823 0.161 Uiso 1 1 calc GR . . . .
C23 C 1.1678(10) 0.4421(4) 0.15143(19) 0.1188(17) Uani 1 1 d . U . . .
H23A H 1.0804 0.4077 0.1216 0.178 Uiso 1 1 calc GR . . . .
H23B H 1.2619 0.3840 0.1675 0.178 Uiso 1 1 calc GR . . . .
H23C H 1.2481 0.5049 0.1362 0.178 Uiso 1 1 calc GR . . . .

loop_
_atom_site_aniso_label
_atom_site_aniso_U_11
_atom_site_aniso_U_22
_atom_site_aniso_U_33
_atom_site_aniso_U_23
_atom_site_aniso_U_13
_atom_site_aniso_U_12
C1 0.0452(12) 0.0442(12) 0.0370(11) 0.0017(9) -0.0014(9) 0.0065(10)
O2 0.0644(12) 0.0509(11) 0.1016(17) 0.0214(11) -0.0220(11) -0.0029(9)
C3 0.0500(13) 0.0479(13) 0.0390(11) 0.0028(10) 0.0000(10) 0.0072(11)
C4 0.0441(12) 0.0481(13) 0.0379(11) 0.0019(9) -0.0050(9) 0.0070(10)
O5 0.0716(14) 0.0588(12) 0.0926(16) 0.0330(11) -0.0303(11) -0.0095(10)
C6 0.0508(13) 0.0422(12) 0.0427(12) 0.0008(10) -0.0013(10) 0.0033(10)
C7 0.0486(14) 0.0515(14) 0.0464(13) 0.0059(10) -0.0062(10) 0.0096(11)
C8 0.0441(13) 0.0642(16) 0.0611(15) 0.0070(13) -0.0096(11) 0.0039(12)
C9 0.0505(14) 0.0512(14) 0.0613(15) 0.0076(12) -0.0017(12) -0.0008(11)
C10 0.0534(14) 0.0449(13) 0.0520(14) -0.0014(11) 0.0033(11) 0.0005(11)
C11 0.0464(13) 0.0505(14) 0.0495(13) 0.0070(11) -0.0039(10) 0.0056(11)
B12 0.0487(15) 0.0479(15) 0.0420(13) 0.0037(11) 0.0025(11) 0.0032(12)
O13 0.0476(12) 0.0771(15) 0.138(2) 0.0452(15) -0.0068(12) 0.0023(10)
C14 0.0668(17) 0.0556(16) 0.0681(17) 0.0047(13) 0.0186(14) 0.0099(13)
C15 0.0749(19) 0.0483(15) 0.0695(18) 0.0126(13) 0.0049(15) -0.0011(14)
C16 0.075(2) 0.0541(17) 0.085(2) 0.0169(14) -0.0023(14) 0.0107(14)
C17 0.081(2) 0.0484(16) 0.117(3) 0.0197(17) 0.009(2) 0.0168(16)
C18 0.074(2) 0.0617(19) 0.112(3) 0.0054(18) 0.024(2) 0.0254(16)
C19 0.075(2) 0.0647(18) 0.0697(16) 0.0254(14) -0.0086(13) 0.0062(15)
C20 0.0631(19) 0.098(3) 0.095(3) 0.043(2) -0.0069(17) 0.0088(18)
C21 0.089(2) 0.062(2) 0.119(3) 0.036(2) -0.002(2) -0.0025(18)
C22 0.156(4) 0.107(3) 0.0578(18) 0.012(2) -0.0040(18) 0.040(3)
C23 0.183(5) 0.090(3) 0.084(2) 0.000(2) 0.012(2) 0.064(3)

loop_
_atom_type_symbol
_atom_type_description
_atom_type_scat_dispersion_real
_atom_type_scat_dispersion_imag
_atom_type_scat_source
C C 0.0181 0.0091 'International Tables Vol C Tables 4.2.6.8 and 6.1.1.4'
H H 0.0000 0.0000 'International Tables Vol C Tables 4.2.6.8 and 6.1.1.4'
B B 0.0090 0.0039 'International Tables Vol C Tables 4.2.6.8 and 6.1.1.4'
O O 0.0492 0.0322 'International Tables Vol C Tables 4.2.6.8 and 6.1.1.4'

loop_
_geom_angle_atom_site_label_1
_geom_angle_atom_site_label_2
_geom_angle_atom_site_label_3
_geom_angle
_geom_angle_site_symmetry_1
_geom_angle_site_symmetry_3
_geom_angle_publ_flag
C4 C1 C11 118.5(2) . . ?
C7 C1 C4 118.7(2) . . ?
C7 C1 C11 122.6(2) . . ?
B12 O2 C16 106.8(2) . . ?
C4 C3 C9 117.8(2) . . ?
C4 C3 B12 121.4(2) . . ?
C9 C3 B12 120.8(2) . . ?
C3 C4 C1 121.8(2) . . ?
B12 O5 C19 106.1(2) . . ?
C10 C6 C11 117.6(2) . . ?
C14 C6 C10 119.0(2) . . ?
C14 C6 C11 123.3(2) . . ?
C8 C7 C1 120.5(2) . . ?
C7 C8 C9 120.2(2) . . ?
C8 C9 C3 121.0(2) . . ?
C15 C10 C6 120.6(2) . . ?
C1 C11 C6 121.3(2) . . ?
O13 C11 C1 119.8(2) . . ?
O13 C11 C6 118.8(2) . . ?
O2 B12 C3 122.9(2) . . ?
O2 B12 O5 113.5(2) . . ?
O5 B12 C3 123.6(2) . . ?
C6 C14 C18 119.8(3) . . ?
C17 C15 C10 120.0(3) . . ?
O2 C16 C19 101.7(2) . . ?
O2 C16 C21 109.5(3) . . ?
O2 C16 C23 107.6(3) . . ?
C19 C16 C23 108.7(3) . . ?
C21 C16 C19 117.8(3) . . ?
C21 C16 C23 110.7(3) . . ?
C15 C17 C18 120.5(3) . . ?
C17 C18 C14 120.0(3) . . ?
O5 C19 C16 101.8(2) . . ?
O5 C19 C20 108.6(3) . . ?
O5 C19 C22 107.8(3) . . ?
C16 C19 C22 108.2(3) . . ?
C20 C19 C16 119.0(3) . . ?
C20 C19 C22 110.7(3) . . ?

loop_
_geom_bond_atom_site_label_1
_geom_bond_atom_site_label_2
_geom_bond_distance
_geom_bond_site_symmetry_2
_geom_bond_publ_flag
C1 C4 1.398(3) . ?
C1 C7 1.387(3) . ?
C1 C11 1.492(3) . ?
O2 B12 1.345(4) . ?
O2 C16 1.460(4) . ?
C3 C4 1.388(3) . ?
C3 C9 1.398(4) . ?
C3 B12 1.560(4) . ?
O5 B12 1.347(3) . ?
O5 C19 1.469(3) . ?
C6 C10 1.387(4) . ?
C6 C11 1.493(3) . ?
C6 C14 1.387(4) . ?
C7 C8 1.380(4) . ?
C8 C9 1.383(4) . ?
C10 C15 1.375(4) . ?
C11 O13 1.217(3) . ?
C14 C18 1.388(4) . ?
C15 C17 1.364(5) . ?
C16 C19 1.519(5) . ?
C16 C21 1.489(4) . ?
C16 C23 1.579(6) . ?
C17 C18 1.375(5) . ?
C19 C20 1.490(5) . ?
C19 C22 1.576(5) . ?
